data_4107155
loop_
_publ_author_name
'Jiaye Li'
'Christian Schenk'
'Catharina Goedecke'
'Gernot Frenking'
'Cameron Jones'

_publ_section_title
;
 A Digermyne with a Ge-Ge Single Bond That Activates Dihydrogen in the
 Solid State
;
_journal_name_full 'Journal of the American Chemical Society'
_journal_page_first 18622
_journal_page_last 18625
_journal_paper_doi 10.1021/ja209215a
_journal_volume 133
_journal_year 2011
_chemical_formula_sum 'C72 H74 Ge2 N2 Si2'
_chemical_formula_weight 1168.69
_chemical_name_systematic
; 
 ? 
;
_space_group_IT_number 15
_symmetry_cell_setting monoclinic
_symmetry_space_group_name_Hall '-C 2yc'
_symmetry_space_group_name_H-M 'C 1 2/c 1'
_atom_sites_solution_hydrogens geom
_atom_sites_solution_primary direct
_atom_sites_solution_secondary difmap
_audit_creation_method SHELXL-97
_cell_angle_alpha 90.00
_cell_angle_beta 118.219(4)
_cell_angle_gamma 90.00
_cell_formula_units_Z 4
_cell_length_a 28.5960(8)
_cell_length_b 9.7591(2)
_cell_length_c 24.3038(6)
_cell_measurement_temperature 123(2)
_cell_volume 5976.4(3)
_computing_structure_refinement 'SHELXL-97 (Sheldrick, 1997)'
_computing_structure_solution 'SHELXS-97 (Sheldrick, 1990)'
_diffrn_ambient_temperature 123(2)
_diffrn_measured_fraction_theta_full 0.995
_diffrn_measured_fraction_theta_max 0.995
_diffrn_measurement_device_type 'Oxford Gemini Ultra'
_diffrn_radiation_monochromator graphite
_diffrn_radiation_source 'Enhance (Mo) X-ray Source'
_diffrn_radiation_type MoK\a
_diffrn_radiation_wavelength 0.71073
_diffrn_reflns_av_R_equivalents 0.0282
_diffrn_reflns_av_sigmaI/netI 0.0288
_diffrn_reflns_limit_h_max 35
_diffrn_reflns_limit_h_min -35
_diffrn_reflns_limit_k_max 9
_diffrn_reflns_limit_k_min -12
_diffrn_reflns_limit_l_max 29
_diffrn_reflns_limit_l_min -29
_diffrn_reflns_number 19601
_diffrn_reflns_theta_full 26.00
_diffrn_reflns_theta_max 26.00
_diffrn_reflns_theta_min 3.02
_exptl_absorpt_coefficient_mu 1.091
_exptl_absorpt_correction_T_max 0.881
_exptl_absorpt_correction_T_min 0.821
_exptl_absorpt_correction_type multi-scan
_exptl_absorpt_process_details 'SCALE3 ABSPACK'
_exptl_crystal_colour orange
_exptl_crystal_density_diffrn 1.299
_exptl_crystal_description block
_exptl_crystal_F_000 2448
_exptl_crystal_size_max 0.20
_exptl_crystal_size_mid 0.15
_exptl_crystal_size_min 0.12
_refine_diff_density_max 0.419
_refine_diff_density_min -0.260
_refine_diff_density_rms 0.050
_refine_ls_extinction_method none
_refine_ls_goodness_of_fit_ref 1.037
_refine_ls_hydrogen_treatment mixed
_refine_ls_matrix_type full
_refine_ls_number_parameters 374
_refine_ls_number_reflns 5844
_refine_ls_number_restraints 2
_refine_ls_restrained_S_all 1.037
_refine_ls_R_factor_all 0.0471
_refine_ls_R_factor_gt 0.0356
_refine_ls_shift/su_max 0.000
_refine_ls_shift/su_mean 0.000
_refine_ls_structure_factor_coef Fsqd
_refine_ls_weighting_details 'calc w=1/[\s^2^(Fo^2^)+(0.0362P)^2^+8.1138P] where P=(Fo^2^+2Fc^2^)/3'
_refine_ls_weighting_scheme calc
_refine_ls_wR_factor_gt 0.0822
_refine_ls_wR_factor_ref 0.0877
_reflns_number_gt 4883
_reflns_number_total 5844
_reflns_threshold_expression >2sigma(I)
_cod_data_source_file ja209215a_si_003.cif
_cod_data_source_block compound3
_cod_database_code 4107155

loop_
_symmetry_equiv_pos_as_xyz
'x, y, z'
'-x, y, -z+1/2'
'x+1/2, y+1/2, z'
'-x+1/2, y+1/2, -z+1/2'
'-x, -y, -z'
'x, -y, z-1/2'
'-x+1/2, -y+1/2, -z'
'x+1/2, -y+1/2, z-1/2'

loop_
_atom_site_label
_atom_site_type_symbol
_atom_site_fract_x
_atom_site_fract_y
_atom_site_fract_z
_atom_site_U_iso_or_equiv
_atom_site_adp_type
_atom_site_occupancy
_atom_site_symmetry_multiplicity
_atom_site_calc_flag
_atom_site_refinement_flags
Ge1 Ge 0.23005(2) 0.62067(6) 0.46204(3) 0.02157(14) Uani 0.50 1 d P
Ge1A Ge 0.23425(2) 0.68450(6) 0.45873(3) 0.01932(13) Uani 0.50 1 d PD
Si1 Si 0.12275(2) 0.82614(5) 0.40575(2) 0.01892(12) Uani 1 1 d .
N1 N 0.16017(6) 0.68041(15) 0.41054(7) 0.0168(3) Uani 1 1 d .
C1 C 0.13572(7) 0.56916(18) 0.36707(8) 0.0170(4) Uani 1 1 d .
C2 C 0.10890(7) 0.46454(19) 0.38089(8) 0.0194(4) Uani 1 1 d .
C3 C 0.08694(8) 0.35648(19) 0.33949(9) 0.0226(4) Uani 1 1 d .
H3 H 0.0690 0.2862 0.3491 0.027 Uiso 1 1 calc R
C4 C 0.09027(8) 0.34747(19) 0.28419(9) 0.0235(4) Uani 1 1 d .
C5 C 0.11532(8) 0.45309(19) 0.27051(9) 0.0228(4) Uani 1 1 d .
H5 H 0.1172 0.4496 0.2326 0.027 Uiso 1 1 calc R
C6 C 0.13790(7) 0.56446(18) 0.31028(8) 0.0186(4) Uani 1 1 d .
C7 C 0.06678(10) 0.2274(2) 0.24051(10) 0.0323(5) Uani 1 1 d .
H7A H 0.0395 0.2603 0.1998 0.049 Uiso 1 1 calc R
H7B H 0.0508 0.1636 0.2579 0.049 Uiso 1 1 calc R
H7C H 0.0948 0.1804 0.2355 0.049 Uiso 1 1 calc R
C8 C 0.10345(7) 0.47252(18) 0.44079(8) 0.0193(4) Uani 1 1 d .
H8 H 0.0971 0.5711 0.4463 0.023 Uiso 1 1 calc R
C9 C 0.15371(7) 0.43130(19) 0.49936(8) 0.0194(4) Uani 1 1 d .
C10 C 0.18336(8) 0.3174(2) 0.50094(9) 0.0254(4) Uani 1 1 d .
H10 H 0.1745 0.2689 0.4634 0.030 Uiso 1 1 calc R
C11 C 0.22567(9) 0.2731(2) 0.55643(10) 0.0300(5) Uani 1 1 d .
H11 H 0.2449 0.1933 0.5568 0.036 Uiso 1 1 calc R
C12 C 0.23987(8) 0.3446(2) 0.61100(10) 0.0286(5) Uani 1 1 d .
H12 H 0.2687 0.3143 0.6491 0.034 Uiso 1 1 calc R
C13 C 0.21186(8) 0.4604(2) 0.60989(9) 0.0289(5) Uani 1 1 d .
H13 H 0.2220 0.5112 0.6472 0.035 Uiso 1 1 calc R
C14 C 0.16901(8) 0.5031(2) 0.55474(9) 0.0235(4) Uani 1 1 d .
H14 H 0.1498 0.5825 0.5547 0.028 Uiso 1 1 calc R
C15 C 0.05568(8) 0.39354(19) 0.43649(8) 0.0204(4) Uani 1 1 d .
C16 C 0.05755(8) 0.2523(2) 0.44751(9) 0.0236(4) Uani 1 1 d .
H16 H 0.0894 0.2034 0.4581 0.028 Uiso 1 1 calc R
C17 C 0.01382(9) 0.1827(2) 0.44326(9) 0.0286(5) Uani 1 1 d .
H17 H 0.0157 0.0866 0.4501 0.034 Uiso 1 1 calc R
C18 C -0.03258(9) 0.2521(2) 0.42918(9) 0.0317(5) Uani 1 1 d .
H18 H -0.0625 0.2044 0.4267 0.038 Uiso 1 1 calc R
C19 C -0.03501(9) 0.3914(2) 0.41880(10) 0.0335(5) Uani 1 1 d .
H19 H -0.0667 0.4401 0.4094 0.040 Uiso 1 1 calc R
C20 C 0.00869(8) 0.4612(2) 0.42193(9) 0.0282(5) Uani 1 1 d .
H20 H 0.0062 0.5569 0.4139 0.034 Uiso 1 1 calc R
C21 C 0.16438(7) 0.67818(18) 0.29160(8) 0.0184(4) Uani 1 1 d .
H21 H 0.1694 0.7567 0.3203 0.022 Uiso 1 1 calc R
C22 C 0.21970(8) 0.64155(19) 0.30116(9) 0.0214(4) Uani 1 1 d .
C23 C 0.24546(8) 0.5199(2) 0.32856(10) 0.0292(5) Uani 1 1 d .
H23 H 0.2276 0.4525 0.3398 0.035 Uiso 1 1 calc R
C24 C 0.29702(9) 0.4959(2) 0.33968(12) 0.0385(6) Uani 1 1 d .
H24 H 0.3143 0.4127 0.3589 0.046 Uiso 1 1 calc R
C25 C 0.32326(9) 0.5921(3) 0.32301(12) 0.0427(6) Uani 1 1 d .
H25 H 0.3586 0.5755 0.3308 0.051 Uiso 1 1 calc R
C26 C 0.29796(9) 0.7132(2) 0.29482(12) 0.0384(6) Uani 1 1 d .
H26 H 0.3158 0.7794 0.2828 0.046 Uiso 1 1 calc R
C27 C 0.24676(8) 0.7376(2) 0.28419(10) 0.0296(5) Uani 1 1 d .
H27 H 0.2297 0.8211 0.2650 0.035 Uiso 1 1 calc R
C28 C 0.12867(7) 0.73124(18) 0.22576(8) 0.0186(4) Uani 1 1 d .
C29 C 0.12898(8) 0.6749(2) 0.17339(9) 0.0233(4) Uani 1 1 d .
H29 H 0.1519 0.6002 0.1782 0.028 Uiso 1 1 calc R
C30 C 0.09629(9) 0.7264(2) 0.11426(9) 0.0292(5) Uani 1 1 d .
H30 H 0.0968 0.6864 0.0789 0.035 Uiso 1 1 calc R
C31 C 0.06307(9) 0.8352(2) 0.10642(10) 0.0295(5) Uani 1 1 d .
H31 H 0.0405 0.8696 0.0658 0.035 Uiso 1 1 calc R
C32 C 0.06274(8) 0.8942(2) 0.15799(10) 0.0276(4) Uani 1 1 d .
H32 H 0.0403 0.9702 0.1530 0.033 Uiso 1 1 calc R
C33 C 0.09526(8) 0.84208(19) 0.21695(9) 0.0231(4) Uani 1 1 d .
H33 H 0.0947 0.8829 0.2521 0.028 Uiso 1 1 calc R
C34 C 0.11960(9) 0.8586(2) 0.47987(10) 0.0313(5) Uani 1 1 d .
H34A H 0.0967 0.7899 0.4845 0.047 Uiso 1 1 calc R
H34B H 0.1051 0.9502 0.4785 0.047 Uiso 1 1 calc R
H34C H 0.1554 0.8527 0.5154 0.047 Uiso 1 1 calc R
C35 C 0.05435(8) 0.7990(2) 0.34096(10) 0.0295(5) Uani 1 1 d .
H35A H 0.0561 0.7674 0.3037 0.044 Uiso 1 1 calc R
H35B H 0.0346 0.8854 0.3316 0.044 Uiso 1 1 calc R
H35C H 0.0363 0.7299 0.3534 0.044 Uiso 1 1 calc R
C36 C 0.15187(8) 0.98321(19) 0.39017(10) 0.0271(4) Uani 1 1 d .
H36A H 0.1864 1.0023 0.4262 0.041 Uiso 1 1 calc R
H36B H 0.1281 1.0611 0.3831 0.041 Uiso 1 1 calc R
H36C H 0.1564 0.9687 0.3531 0.041 Uiso 1 1 calc R
H1 H 0.2500(18) 0.536(2) 0.476(2) 0.034(12) Uiso 0.50 1 d PD
H2 H 0.2573(15) 0.714(4) 0.4167(16) 0.023(10) Uiso 0.50 1 d PD

loop_
_atom_site_aniso_label
_atom_site_aniso_U_11
_atom_site_aniso_U_22
_atom_site_aniso_U_33
_atom_site_aniso_U_23
_atom_site_aniso_U_13
_atom_site_aniso_U_12
Ge1 0.0207(3) 0.0211(3) 0.0180(2) -0.0001(3) 0.0051(2) 0.0059(3)
Ge1A 0.0164(2) 0.0192(3) 0.0184(2) -0.0030(3) 0.00494(19) 0.0008(3)
Si1 0.0219(3) 0.0160(2) 0.0198(3) 0.0006(2) 0.0106(2) 0.0018(2)
N1 0.0170(8) 0.0186(7) 0.0133(7) -0.0006(6) 0.0060(6) -0.0003(6)
C1 0.0177(9) 0.0155(8) 0.0156(9) 0.0006(7) 0.0060(8) 0.0042(7)
C2 0.0243(10) 0.0186(9) 0.0148(9) 0.0010(7) 0.0087(8) 0.0032(8)
C3 0.0298(11) 0.0177(9) 0.0216(10) 0.0011(8) 0.0132(9) -0.0024(8)
C4 0.0322(11) 0.0189(9) 0.0191(10) -0.0020(8) 0.0119(9) -0.0003(8)
C5 0.0326(11) 0.0214(9) 0.0176(9) -0.0006(8) 0.0146(9) 0.0021(8)
C6 0.0213(9) 0.0177(9) 0.0173(9) 0.0027(7) 0.0095(8) 0.0039(8)
C7 0.0497(14) 0.0256(11) 0.0258(11) -0.0067(9) 0.0211(11) -0.0095(10)
C8 0.0257(10) 0.0167(9) 0.0179(9) -0.0003(7) 0.0122(8) -0.0004(8)
C9 0.0251(10) 0.0183(9) 0.0177(9) 0.0001(7) 0.0124(8) -0.0051(8)
C10 0.0312(11) 0.0224(10) 0.0226(10) -0.0023(8) 0.0128(9) -0.0004(9)
C11 0.0320(12) 0.0262(10) 0.0334(12) 0.0050(9) 0.0168(10) 0.0045(9)
C12 0.0261(11) 0.0324(11) 0.0236(11) 0.0073(9) 0.0088(9) -0.0035(9)
C13 0.0340(12) 0.0321(11) 0.0196(10) -0.0041(9) 0.0118(9) -0.0093(9)
C14 0.0291(11) 0.0213(9) 0.0224(10) -0.0023(8) 0.0140(9) -0.0030(8)
C15 0.0261(10) 0.0237(9) 0.0118(9) -0.0013(8) 0.0094(8) -0.0008(8)
C16 0.0275(10) 0.0246(10) 0.0171(9) -0.0021(8) 0.0092(9) -0.0035(9)
C17 0.0380(12) 0.0266(10) 0.0190(10) -0.0028(9) 0.0117(10) -0.0099(9)
C18 0.0314(11) 0.0441(13) 0.0206(10) -0.0033(10) 0.0131(10) -0.0132(10)
C19 0.0289(11) 0.0422(13) 0.0320(12) 0.0022(10) 0.0165(10) 0.0024(10)
C20 0.0328(12) 0.0284(11) 0.0267(11) 0.0028(9) 0.0169(10) 0.0014(9)
C21 0.0232(10) 0.0166(9) 0.0157(9) -0.0010(7) 0.0095(8) 0.0001(8)
C22 0.0226(10) 0.0212(9) 0.0175(9) -0.0048(8) 0.0071(8) -0.0010(8)
C23 0.0285(11) 0.0232(10) 0.0316(12) -0.0026(9) 0.0108(10) 0.0014(9)
C24 0.0295(12) 0.0308(12) 0.0459(14) -0.0071(10) 0.0104(11) 0.0077(10)
C25 0.0234(11) 0.0473(14) 0.0531(16) -0.0149(12) 0.0146(12) -0.0003(11)
C26 0.0281(12) 0.0416(13) 0.0463(14) -0.0057(11) 0.0183(11) -0.0079(10)
C27 0.0274(11) 0.0277(11) 0.0317(12) -0.0007(9) 0.0124(10) -0.0024(9)
C28 0.0207(9) 0.0189(9) 0.0172(9) 0.0012(7) 0.0097(8) -0.0046(8)
C29 0.0287(11) 0.0213(9) 0.0224(10) -0.0008(8) 0.0141(9) -0.0011(8)
C30 0.0412(13) 0.0276(11) 0.0180(10) -0.0032(9) 0.0132(10) -0.0061(10)
C31 0.0306(11) 0.0296(11) 0.0193(10) 0.0046(9) 0.0045(9) -0.0020(9)
C32 0.0262(11) 0.0261(10) 0.0275(11) 0.0058(9) 0.0103(9) 0.0026(9)
C33 0.0269(10) 0.0236(10) 0.0214(10) 0.0006(8) 0.0136(9) 0.0001(8)
C34 0.0444(13) 0.0250(11) 0.0330(12) 0.0000(9) 0.0252(11) 0.0063(9)
C35 0.0214(10) 0.0291(11) 0.0342(12) 0.0064(9) 0.0102(10) 0.0048(9)
C36 0.0314(11) 0.0199(10) 0.0241(11) 0.0005(8) 0.0083(9) -0.0022(9)

loop_
_atom_type_symbol
_atom_type_description
_atom_type_scat_dispersion_real
_atom_type_scat_dispersion_imag
_atom_type_scat_source
C C 0.0033 0.0016 'International Tables Vol C Tables 4.2.6.8 and 6.1.1.4'
H H 0.0000 0.0000 'International Tables Vol C Tables 4.2.6.8 and 6.1.1.4'
N N 0.0061 0.0033 'International Tables Vol C Tables 4.2.6.8 and 6.1.1.4'
Ge Ge 0.1547 1.8001 'International Tables Vol C Tables 4.2.6.8 and 6.1.1.4'
Si Si 0.0817 0.0704 'International Tables Vol C Tables 4.2.6.8 and 6.1.1.4'

loop_
_geom_angle_atom_site_label_1
_geom_angle_atom_site_label_2
_geom_angle_atom_site_label_3
_geom_angle
_geom_angle_site_symmetry_1
_geom_angle_site_symmetry_3
Ge1A Ge1 N1 79.62(10) . .
Ge1A Ge1 Ge1A 49.04(10) . 7_566
N1 Ge1 Ge1A 101.04(5) . 7_566
Ge1A Ge1 H1 139(3) . .
N1 Ge1 H1 139(3) . .
Ge1A Ge1 H1 115(3) 7_566 .
Ge1A Ge1 H2 45.6(12) . .
N1 Ge1 H2 93.7(12) . .
Ge1A Ge1 H2 87.2(12) 7_566 .
H1 Ge1 H2 106(3) . .
Ge1 Ge1A N1 80.55(10) . .
Ge1 Ge1A Ge1A 118.04(11) . 7_566
N1 Ge1A Ge1A 116.11(6) . 7_566
Ge1 Ge1A Ge1 130.96(10) . 7_566
N1 Ge1A Ge1 114.71(5) . 7_566
Ge1A Ge1A Ge1 12.929(19) 7_566 7_566
Ge1 Ge1A H1 25.0(17) . .
N1 Ge1A H1 104.6(17) . .
Ge1A Ge1A H1 111.8(17) 7_566 .
Ge1 Ge1A H1 123.2(17) 7_566 .
Ge1 Ge1A H2 116.3(15) . .
N1 Ge1A H2 108.3(16) . .
Ge1A Ge1A H2 113.2(16) 7_566 .
Ge1 Ge1A H2 103.0(15) 7_566 .
H1 Ge1A H2 101(2) . .
N1 Si1 C35 107.80(9) . .
N1 Si1 C36 111.31(8) . .
C35 Si1 C36 109.66(9) . .
N1 Si1 C34 112.29(8) . .
C35 Si1 C34 109.18(10) . .
C36 Si1 C34 106.57(9) . .
C1 N1 Si1 119.54(12) . .
C1 N1 Ge1A 119.09(11) . .
Si1 N1 Ge1A 119.93(8) . .
C1 N1 Ge1 104.38(11) . .
Si1 N1 Ge1 136.07(9) . .
Ge1A N1 Ge1 19.83(2) . .
C2 C1 C6 119.34(16) . .
C2 C1 N1 120.00(15) . .
C6 C1 N1 120.66(15) . .
C3 C2 C1 119.27(16) . .
C3 C2 C8 120.79(16) . .
C1 C2 C8 119.93(16) . .
C2 C3 C4 122.25(17) . .
C2 C3 H3 118.9 . .
C4 C3 H3 118.9 . .
C5 C4 C3 117.65(17) . .
C5 C4 C7 121.23(17) . .
C3 C4 C7 121.11(17) . .
C4 C5 C6 122.51(17) . .
C4 C5 H5 118.7 . .
C6 C5 H5 118.7 . .
C5 C6 C1 118.90(16) . .
C5 C6 C21 119.50(15) . .
C1 C6 C21 121.60(16) . .
C4 C7 H7A 109.5 . .
C4 C7 H7B 109.5 . .
H7A C7 H7B 109.5 . .
C4 C7 H7C 109.5 . .
H7A C7 H7C 109.5 . .
H7B C7 H7C 109.5 . .
C9 C8 C15 110.40(14) . .
C9 C8 C2 113.48(15) . .
C15 C8 C2 113.40(15) . .
C9 C8 H8 106.3 . .
C15 C8 H8 106.3 . .
C2 C8 H8 106.3 . .
C10 C9 C14 117.91(18) . .
C10 C9 C8 122.12(16) . .
C14 C9 C8 119.82(17) . .
C9 C10 C11 121.12(18) . .
C9 C10 H10 119.4 . .
C11 C10 H10 119.4 . .
C12 C11 C10 120.11(19) . .
C12 C11 H11 119.9 . .
C10 C11 H11 119.9 . .
C13 C12 C11 119.5(2) . .
C13 C12 H12 120.3 . .
C11 C12 H12 120.3 . .
C12 C13 C14 120.37(19) . .
C12 C13 H13 119.8 . .
C14 C13 H13 119.8 . .
C13 C14 C9 120.95(19) . .
C13 C14 H14 119.5 . .
C9 C14 H14 119.5 . .
C20 C15 C16 117.57(18) . .
C20 C15 C8 120.33(17) . .
C16 C15 C8 122.09(17) . .
C17 C16 C15 121.17(19) . .
C17 C16 H16 119.4 . .
C15 C16 H16 119.4 . .
C18 C17 C16 120.4(2) . .
C18 C17 H17 119.8 . .
C16 C17 H17 119.8 . .
C19 C18 C17 119.2(2) . .
C19 C18 H18 120.4 . .
C17 C18 H18 120.4 . .
C18 C19 C20 120.4(2) . .
C18 C19 H19 119.8 . .
C20 C19 H19 119.8 . .
C15 C20 C19 121.2(2) . .
C15 C20 H20 119.4 . .
C19 C20 H20 119.4 . .
C28 C21 C6 112.23(15) . .
C28 C21 C22 111.73(14) . .
C6 C21 C22 114.04(15) . .
C28 C21 H21 106.0 . .
C6 C21 H21 106.0 . .
C22 C21 H21 106.0 . .
C23 C22 C27 118.24(19) . .
C23 C22 C21 123.26(17) . .
C27 C22 C21 118.44(17) . .
C24 C23 C22 120.8(2) . .
C24 C23 H23 119.6 . .
C22 C23 H23 119.6 . .
C25 C24 C23 120.3(2) . .
C25 C24 H24 119.9 . .
C23 C24 H24 119.9 . .
C24 C25 C26 119.8(2) . .
C24 C25 H25 120.1 . .
C26 C25 H25 120.1 . .
C27 C26 C25 119.9(2) . .
C27 C26 H26 120.0 . .
C25 C26 H26 120.0 . .
C26 C27 C22 121.0(2) . .
C26 C27 H27 119.5 . .
C22 C27 H27 119.5 . .
C29 C28 C33 117.88(17) . .
C29 C28 C21 122.37(17) . .
C33 C28 C21 119.74(16) . .
C30 C29 C28 120.85(19) . .
C30 C29 H29 119.6 . .
C28 C29 H29 119.6 . .
C31 C30 C29 120.40(19) . .
C31 C30 H30 119.8 . .
C29 C30 H30 119.8 . .
C30 C31 C32 119.71(19) . .
C30 C31 H31 120.1 . .
C32 C31 H31 120.1 . .
C31 C32 C33 119.72(19) . .
C31 C32 H32 120.1 . .
C33 C32 H32 120.1 . .
C32 C33 C28 121.43(18) . .
C32 C33 H33 119.3 . .
C28 C33 H33 119.3 . .
Si1 C34 H34A 109.5 . .
Si1 C34 H34B 109.5 . .
H34A C34 H34B 109.5 . .
Si1 C34 H34C 109.5 . .
H34A C34 H34C 109.5 . .
H34B C34 H34C 109.5 . .
Si1 C35 H35A 109.5 . .
Si1 C35 H35B 109.5 . .
H35A C35 H35B 109.5 . .
Si1 C35 H35C 109.5 . .
H35A C35 H35C 109.5 . .
H35B C35 H35C 109.5 . .
Si1 C36 H36A 109.5 . .
Si1 C36 H36B 109.5 . .
H36A C36 H36B 109.5 . .
Si1 C36 H36C 109.5 . .
H36A C36 H36C 109.5 . .
H36B C36 H36C 109.5 . .

loop_
_geom_bond_atom_site_label_1
_geom_bond_atom_site_label_2
_geom_bond_distance
_geom_bond_site_symmetry_2
Ge1 Ge1A 0.6466(5) .
Ge1 N1 1.8802(16) .
Ge1 Ge1A 2.5507(8) 7_566
Ge1 H1 0.97(2) .
Ge1 H2 1.86(2) .
Ge1A N1 1.8748(16) .
Ge1A Ge1A 2.1821(11) 7_566
Ge1A Ge1 2.5507(8) 7_566
Ge1A H1 1.515(19) .
Ge1A H2 1.482(18) .
Si1 N1 1.7502(15) .
Si1 C35 1.861(2) .
Si1 C36 1.867(2) .
Si1 C34 1.873(2) .
N1 C1 1.444(2) .
C1 C2 1.410(3) .
C1 C6 1.412(2) .
C2 C3 1.386(3) .
C2 C8 1.538(2) .
C3 C4 1.394(3) .
C3 H3 0.9500 .
C4 C5 1.383(3) .
C4 C7 1.509(3) .
C5 C6 1.394(3) .
C5 H5 0.9500 .
C6 C21 1.528(3) .
C7 H7A 0.9800 .
C7 H7B 0.9800 .
C7 H7C 0.9800 .
C8 C9 1.523(3) .
C8 C15 1.529(3) .
C8 H8 1.0000 .
C9 C10 1.388(3) .
C9 C14 1.392(3) .
C10 C11 1.388(3) .
C10 H10 0.9500 .
C11 C12 1.379(3) .
C11 H11 0.9500 .
C12 C13 1.378(3) .
C12 H12 0.9500 .
C13 C14 1.385(3) .
C13 H13 0.9500 .
C14 H14 0.9500 .
C15 C20 1.384(3) .
C15 C16 1.400(3) .
C16 C17 1.383(3) .
C16 H16 0.9500 .
C17 C18 1.381(3) .
C17 H17 0.9500 .
C18 C19 1.378(3) .
C18 H18 0.9500 .
C19 C20 1.393(3) .
C19 H19 0.9500 .
C20 H20 0.9500 .
C21 C28 1.525(3) .
C21 C22 1.529(3) .
C21 H21 1.0000 .
C22 C23 1.390(3) .
C22 C27 1.396(3) .
C23 C24 1.388(3) .
C23 H23 0.9500 .
C24 C25 1.377(3) .
C24 H24 0.9500 .
C25 C26 1.386(4) .
C25 H25 0.9500 .
C26 C27 1.382(3) .
C26 H26 0.9500 .
C27 H27 0.9500 .
C28 C29 1.390(3) .
C28 C33 1.391(3) .
C29 C30 1.386(3) .
C29 H29 0.9500 .
C30 C31 1.377(3) .
C30 H30 0.9500 .
C31 C32 1.383(3) .
C31 H31 0.9500 .
C32 C33 1.384(3) .
C32 H32 0.9500 .
C33 H33 0.9500 .
C34 H34A 0.9800 .
C34 H34B 0.9800 .
C34 H34C 0.9800 .
C35 H35A 0.9800 .
C35 H35B 0.9800 .
C35 H35C 0.9800 .
C36 H36A 0.9800 .
C36 H36B 0.9800 .
C36 H36C 0.9800 .
